data_2019522
loop_
_publ_author_name
'Lutz, Martin'
'Huang, Yuxing'
'Moret, Marc-Etienne'
'Klein Gebbink, Robertus J. M.'

_publ_section_title
;
 Phase transitions and twinned low-temperature structures of
 tetraethylammonium tetrachloridoferrate(III)
;
_journal_coeditor_code GZ3264
_journal_issue 5
_journal_name_full 'Acta Crystallographica Section C'
_journal_page_first 470
_journal_page_last 476
_journal_paper_doi 10.1107/S2053229614007955
_journal_volume 70
_journal_year 2014
_chemical_formula_iupac '(C8 H20 N) [Fe Cl4]'
_chemical_formula_moiety 'C8 H20 N +, Cl4 Fe -'
_chemical_formula_sum 'C8 H20 Cl4 Fe N'
_chemical_formula_weight 327.90
_chemical_name_systematic
;
Tetraethylammonium tetrachloridoferrate(III)
;
_space_group_crystal_system orthorhombic
_space_group_IT_number 29
_space_group_name_Hall 'P 2c -2ac'
_space_group_name_H-M_alt 'P c a 21'
_symmetry_space_group_name_Hall 'P 2c -2ac'
_symmetry_space_group_name_H-M 'P c a 21'
_atom_sites_solution_hydrogens difmap
_atom_sites_solution_primary direct
_atom_sites_solution_secondary difmap
_audit_creation_method SHELXL-2013
_cell_angle_alpha 90
_cell_angle_beta 90
_cell_angle_gamma 90
_cell_formula_units_Z 4
_cell_length_a 13.9816(6)
_cell_length_b 8.1243(3)
_cell_length_c 12.8097(6)
_cell_measurement_reflns_used 10389
_cell_measurement_temperature 110(2)
_cell_measurement_theta_max 27.54
_cell_measurement_theta_min 2.16
_cell_volume 1455.06(11)
_computing_cell_refinement 'Peakref (Schreurs, 2013)'
_computing_data_collection 'APEX2 (Bruker, 2007)'
_computing_data_reduction 'Eval15 (Schreurs <i>et al.</i>, 2010) and TWINABS (Sheldrick, 2012)'
_computing_molecular_graphics 'PLATON (Spek, 2009) and DRAWxtl (Finger <i>et al.</i>, 2007)'
_computing_publication_material 'manual editing of the SHELXL output'
_computing_structure_refinement 'SHELXL2013 (Sheldrick, 2008)'
_computing_structure_solution 'SHELXD (Sheldrick, 2008)'
_diffrn_ambient_temperature 110(2)
_diffrn_measured_fraction_theta_full 0.999
_diffrn_measured_fraction_theta_max 0.989
_diffrn_measurement_device_type 'Bruker Kappa APEXII'
_diffrn_measurement_method '\f and \w scans'
_diffrn_radiation_type MoK\a
_diffrn_radiation_wavelength 0.71073
_diffrn_reflns_av_R_equivalents 0.0277
_diffrn_reflns_limit_h_max 18
_diffrn_reflns_limit_h_min -18
_diffrn_reflns_limit_k_max 10
_diffrn_reflns_limit_k_min -10
_diffrn_reflns_limit_l_max 16
_diffrn_reflns_limit_l_min -16
_diffrn_reflns_number 49619
_diffrn_reflns_theta_full 25.242
_diffrn_reflns_theta_max 27.599
_diffrn_reflns_theta_min 2.507
_exptl_absorpt_coefficient_mu 1.739
_exptl_absorpt_correction_T_max 0.7456
_exptl_absorpt_correction_T_min 0.6550
_exptl_absorpt_correction_type multi-scan
_exptl_absorpt_process_details '(TWINABS; Sheldrick, 2012)'
_exptl_crystal_colour yellow
_exptl_crystal_density_diffrn 1.497
_exptl_crystal_description block
_exptl_crystal_F_000 676
_exptl_crystal_size_max 0.43
_exptl_crystal_size_mid 0.34
_exptl_crystal_size_min 0.10
_refine_diff_density_max 0.122
_refine_diff_density_min -0.321
_refine_ls_extinction_method none
_refine_ls_goodness_of_fit_ref 1.040
_refine_ls_hydrogen_treatment constr
_refine_ls_matrix_type full
_refine_ls_number_parameters 133
_refine_ls_number_reflns 7924
_refine_ls_number_restraints 1
_refine_ls_restrained_S_all 1.040
_refine_ls_R_factor_all 0.0127
_refine_ls_R_factor_gt 0.0122
_refine_ls_shift/su_max 0.000
_refine_ls_shift/su_mean 0.000
_refine_ls_structure_factor_coef Fsqd
_refine_ls_weighting_details 'w=1/[\s^2^(Fo^2^)+(0.0121P)^2^+0.0465P] where P=(Fo^2^+2Fc^2^)/3'
_refine_ls_weighting_scheme calc
_refine_ls_wR_factor_gt 0.0295
_refine_ls_wR_factor_ref 0.0296
_reflns_number_gt 7776
_reflns_number_total 7924
_reflns_threshold_expression I>2\s(I)
_cod_data_source_file gz3264sup1.cif
_cod_data_source_block Id
_cod_depositor_comments 'Adding full bibliography for 2019519--2019522.cif.'
_cod_database_code 2019522
_cod_database_fobs_code 2019522
_shelx_space_group_comment
;
The symmetry employed for this shelxl refinement is uniquely defined
by the following loop, which should always be used as a source of
symmetry information in preference to the above space-group names.
They are only intended as comments.
;
_shelxl_version_number .2013

loop_
_space_group_symop_operation_xyz
'x, y, z'
'-x, -y, z+1/2'
'-x+1/2, y, z+1/2'
'x+1/2, -y, z'

loop_
_atom_site_type_symbol
_atom_site_label
_atom_site_fract_x
_atom_site_fract_y
_atom_site_fract_z
_atom_site_U_iso_or_equiv
_atom_site_adp_type
_atom_site_calc_flag
_atom_site_occupancy
N N1 0.41526(14) 0.7829(2) 0.48117(16) 0.0114(3) Uani d 1
C C1 0.46138(14) 0.7009(3) 0.38642(15) 0.0145(4) Uani d 1
H H1A 0.4201 0.7209 0.3249 0.017 Uiso calc 1
H H1B 0.5236 0.7552 0.3730 0.017 Uiso calc 1
C C2 0.47826(15) 0.5183(3) 0.39556(16) 0.0188(4) Uani d 1
H H2A 0.5217 0.4966 0.4540 0.028 Uiso calc 1
H H2B 0.5069 0.4772 0.3308 0.028 Uiso calc 1
H H2C 0.4172 0.4622 0.4079 0.028 Uiso calc 1
C C3 0.31523(15) 0.7143(3) 0.50026(17) 0.0157(4) Uani d 1
H H3A 0.3205 0.5943 0.5122 0.019 Uiso calc 1
H H3B 0.2897 0.7642 0.5650 0.019 Uiso calc 1
C C4 0.2438(2) 0.7432(2) 0.4133(3) 0.0237(7) Uani d 1
H H4A 0.2336 0.8617 0.4044 0.036 Uiso calc 1
H H4B 0.1830 0.6899 0.4310 0.036 Uiso calc 1
H H4C 0.2686 0.6965 0.3481 0.036 Uiso calc 1
C C5 0.40905(12) 0.9664(2) 0.46133(16) 0.0143(4) Uani d 1
H H5A 0.3692 1.0165 0.5168 0.017 Uiso calc 1
H H5B 0.3758 0.9841 0.3941 0.017 Uiso calc 1
C C6 0.50418(13) 1.0561(2) 0.45783(16) 0.0184(4) Uani d 1
H H6A 0.5378 1.0405 0.5242 0.028 Uiso calc 1
H H6B 0.4930 1.1738 0.4463 0.028 Uiso calc 1
H H6C 0.5431 1.0119 0.4008 0.028 Uiso calc 1
C C7 0.4765(2) 0.7451(2) 0.5765(2) 0.0152(5) Uani d 1
H H7A 0.4749 0.6249 0.5890 0.018 Uiso calc 1
H H7B 0.5435 0.7754 0.5605 0.018 Uiso calc 1
C C8 0.44684(15) 0.8322(3) 0.67645(15) 0.0205(4) Uani d 1
H H8A 0.4495 0.9515 0.6659 0.031 Uiso calc 1
H H8B 0.4904 0.8011 0.7330 0.031 Uiso calc 1
H H8C 0.3814 0.8000 0.6949 0.031 Uiso calc 1
Fe Fe1 0.24106(2) 0.27936(4) 0.22245(3) 0.01356(7) Uani d 1
Cl Cl1 0.23031(4) 0.27868(8) 0.39388(4) 0.02016(12) Uani d 1
Cl Cl2 0.30236(3) 0.04105(7) 0.17389(4) 0.01970(10) Uani d 1
Cl Cl3 0.09726(3) 0.31002(6) 0.15535(4) 0.01782(10) Uani d 1
Cl Cl4 0.33172(3) 0.48432(6) 0.16960(4) 0.01817(10) Uani d 1

loop_
_atom_site_aniso_label
_atom_site_aniso_U_11
_atom_site_aniso_U_22
_atom_site_aniso_U_33
_atom_site_aniso_U_12
_atom_site_aniso_U_13
_atom_site_aniso_U_23
N1 0.0105(8) 0.0126(7) 0.0112(8) 0.0005(8) 0.0000(7) 0.0015(8)
C1 0.0150(9) 0.0162(11) 0.0122(9) 0.0009(8) 0.0022(7) -0.0026(9)
C2 0.0220(10) 0.0165(11) 0.0179(9) 0.0023(8) 0.0021(8) -0.0022(8)
C3 0.0118(9) 0.0162(8) 0.0190(10) -0.0016(9) 0.0037(8) 0.0004(9)
C4 0.0140(13) 0.0274(15) 0.030(2) -0.0021(8) -0.0015(10) -0.0005(8)
C5 0.0188(9) 0.0103(8) 0.0138(9) 0.0017(7) 0.0004(7) 0.0026(8)
C6 0.0218(10) 0.0146(9) 0.0187(10) -0.0032(8) 0.0005(8) 0.0010(9)
C7 0.0150(14) 0.0182(16) 0.0123(11) 0.0017(7) -0.0025(9) 0.0039(6)
C8 0.0252(10) 0.0222(11) 0.0141(9) 0.0027(8) -0.0011(8) 0.0013(9)
Fe1 0.01334(15) 0.01485(12) 0.01249(12) 0.00061(11) -0.00019(13) -0.00033(18)
Cl1 0.0209(3) 0.0266(3) 0.0129(2) 0.0008(2) -0.0001(2) 0.0009(2)
Cl2 0.0195(2) 0.0161(2) 0.0235(2) 0.00146(19) 0.0012(2) -0.0027(2)
Cl3 0.0161(2) 0.0197(3) 0.0177(2) 0.00132(19) -0.00278(18) 0.0002(2)
Cl4 0.0182(2) 0.0177(2) 0.0186(2) -0.0018(2) 0.0007(2) 0.0004(2)

loop_
_atom_type_symbol
_atom_type_description
_atom_type_scat_dispersion_real
_atom_type_scat_dispersion_imag
_atom_type_scat_source
C C 0.0033 0.0016 'International Tables Vol C Tables 4.2.6.8 and 6.1.1.4'
H H 0.0000 0.0000 'International Tables Vol C Tables 4.2.6.8 and 6.1.1.4'
Cl Cl 0.1484 0.1585 'International Tables Vol C Tables 4.2.6.8 and 6.1.1.4'
Fe Fe 0.3463 0.8444 'International Tables Vol C Tables 4.2.6.8 and 6.1.1.4'
N N 0.0061 0.0033 'International Tables Vol C Tables 4.2.6.8 and 6.1.1.4'

loop_
_diffrn_orient_matrix_type
_diffrn_orient_matrix_UB_11
_diffrn_orient_matrix_UB_12
_diffrn_orient_matrix_UB_13
_diffrn_orient_matrix_UB_21
_diffrn_orient_matrix_UB_22
_diffrn_orient_matrix_UB_23
_diffrn_orient_matrix_UB_31
_diffrn_orient_matrix_UB_32
_diffrn_orient_matrix_UB_33
'Nonius RMAT' -0.0550213 0.0579395 0.0339429 0.0444204 0.0879475 0.0254721 -0.0112145 0.0640910 -0.0656385
'Nonius RMAT' 0.0016187 0.1110194 0.0339428 0.0664469 -0.0222439 0.0254671 0.0266171 0.0487782 -0.0656404
'Nonius RMAT' 0.0566363 0.0530991 0.0339597 0.0220348 -0.1102092 0.0254684 0.0378561 -0.0152918 -0.0656312

loop_
_geom_angle_atom_site_label_1
_geom_angle_atom_site_label_2
_geom_angle_atom_site_label_3
_geom_angle
C5 N1 C7 111.42(15)
C5 N1 C3 109.48(15)
C7 N1 C3 108.28(18)
C5 N1 C1 108.66(16)
C7 N1 C1 108.18(17)
C3 N1 C1 110.83(16)
C2 C1 N1 115.70(17)
C2 C1 H1A 108.4
N1 C1 H1A 108.4
C2 C1 H1B 108.4
N1 C1 H1B 108.4
H1A C1 H1B 107.4
C1 C2 H2A 109.5
C1 C2 H2B 109.5
H2A C2 H2B 109.5
C1 C2 H2C 109.5
H2A C2 H2C 109.5
H2B C2 H2C 109.5
C4 C3 N1 115.5(2)
C4 C3 H3A 108.4
N1 C3 H3A 108.4
C4 C3 H3B 108.4
N1 C3 H3B 108.4
H3A C3 H3B 107.5
C3 C4 H4A 109.5
C3 C4 H4B 109.5
H4A C4 H4B 109.5
C3 C4 H4C 109.5
H4A C4 H4C 109.5
H4B C4 H4C 109.5
N1 C5 C6 115.30(15)
N1 C5 H5A 108.4
C6 C5 H5A 108.4
N1 C5 H5B 108.4
C6 C5 H5B 108.4
H5A C5 H5B 107.5
C5 C6 H6A 109.5
C5 C6 H6B 109.5
H6A C6 H6B 109.5
C5 C6 H6C 109.5
H6A C6 H6C 109.5
H6B C6 H6C 109.5
C8 C7 N1 115.35(18)
C8 C7 H7A 108.4
N1 C7 H7A 108.4
C8 C7 H7B 108.4
N1 C7 H7B 108.4
H7A C7 H7B 107.5
C7 C8 H8A 109.5
C7 C8 H8B 109.5
H8A C8 H8B 109.5
C7 C8 H8C 109.5
H8A C8 H8C 109.5
H8B C8 H8C 109.5
Cl4 Fe1 Cl3 108.70(2)
Cl4 Fe1 Cl1 110.38(3)
Cl3 Fe1 Cl1 109.12(3)
Cl4 Fe1 Cl2 110.71(3)
Cl3 Fe1 Cl2 110.12(2)
Cl1 Fe1 Cl2 107.79(3)

loop_
_geom_bond_atom_site_label_1
_geom_bond_atom_site_label_2
_geom_bond_distance
N1 C5 1.515(2)
N1 C7 1.523(3)
N1 C3 1.525(3)
N1 C1 1.527(3)
C1 C2 1.507(3)
C1 H1A 0.9900
C1 H1B 0.9900
C2 H2A 0.9800
C2 H2B 0.9800
C2 H2C 0.9800
C3 C4 1.514(4)
C3 H3A 0.9900
C3 H3B 0.9900
C4 H4A 0.9800
C4 H4B 0.9800
C4 H4C 0.9800
C5 C6 1.517(2)
C5 H5A 0.9900
C5 H5B 0.9900
C6 H6A 0.9800
C6 H6B 0.9800
C6 H6C 0.9800
C7 C8 1.520(3)
C7 H7A 0.9900
C7 H7B 0.9900
C8 H8A 0.9800
C8 H8B 0.9800
C8 H8C 0.9800
Fe1 Cl4 2.1995(6)
Fe1 Cl3 2.2007(5)
Fe1 Cl1 2.2011(6)
Fe1 Cl2 2.2068(6)

loop_
_geom_torsion_atom_site_label_1
_geom_torsion_atom_site_label_2
_geom_torsion_atom_site_label_3
_geom_torsion_atom_site_label_4
_geom_torsion
C5 N1 C1 C2 176.67(16)
C7 N1 C1 C2 55.6(2)
C3 N1 C1 C2 -63.0(2)
C5 N1 C3 C4 57.5(2)
C7 N1 C3 C4 179.18(18)
C1 N1 C3 C4 -62.3(2)
C7 N1 C5 C6 51.1(2)
C3 N1 C5 C6 170.84(17)
C1 N1 C5 C6 -68.0(2)
C5 N1 C7 C8 54.5(2)
C3 N1 C7 C8 -66.0(2)
C1 N1 C7 C8 173.87(17)
